data_7204285
loop_
_publ_author_name
'Rashidi-Ranjbar, Parviz'
'Kianmehr, Ebrahim'
'Wang, Sue-Lein'
'Liao, Fen-Ling'

_publ_section_title
;
 The stereochemistry of the stable conformational diastereomers in
 substituted dihydrodibenzo[ef,kl]heptalenes, the doubly bridged
 biphenyls. Synthesis, structural elucidation and barrier to
 conformational diastereomerismElectronic supplementary information
 (ESI) available: Tables I--III comparing X-ray structural data for
 2Aendo--exo, 1Aendo--exo and 1Aexo--exo with AM1 calculations. See
 http://www.rsc.org/suppdata/p2/b1/b109336n/
;
_journal_issue 3
_journal_name_full 'Journal of the Chemical Society, Perkin Transactions 2'
_journal_page_first 545
_journal_paper_doi 10.1039/b109336n
_journal_year 2002
_chemical_formula_sum 'C20 H16 Cl2 O2'
_chemical_formula_weight 359.23
_chemical_name_systematic
;
?
;
_space_group_IT_number 14
_symmetry_cell_setting monoclinic
_symmetry_space_group_name_Hall '-P 2ybc'
_symmetry_space_group_name_H-M 'P 1 21/c 1'
_atom_sites_solution_hydrogens difmap
_atom_sites_solution_primary direct
_atom_sites_solution_secondary difmap
_audit_creation_method SHELXL-97
_cell_angle_alpha 90.00
_cell_angle_beta 95.0960(10)
_cell_angle_gamma 90.00
_cell_formula_units_Z 4
_cell_length_a 9.5229(2)
_cell_length_b 17.2091(3)
_cell_length_c 10.37020(10)
_cell_measurement_reflns_used 5438
_cell_measurement_temperature 293(2)
_cell_measurement_theta_max 25
_cell_measurement_theta_min 2.5
_cell_volume 1692.76(5)
_computing_cell_refinement 'Bruker SMART'
_computing_data_collection 'Bruker SMART'
_computing_data_reduction 'Bruker SHELXTL'
_computing_molecular_graphics 'Bruker SHELXTL'
_computing_publication_material 'Bruker SHELXTL'
_computing_structure_refinement 'SHELXL-97 (Sheldrick, 1997)'
_computing_structure_solution 'SHELXS-97 (Sheldrick, 1990)'
_diffrn_ambient_temperature 293(2)
_diffrn_measured_fraction_theta_full 0.895
_diffrn_measured_fraction_theta_max 0.895
_diffrn_measurement_device_type 'CCD area detector'
_diffrn_measurement_method 'phi and omega scans'
_diffrn_radiation_monochromator graphite
_diffrn_radiation_source 'fine-focus sealed tube'
_diffrn_radiation_type MoK\a
_diffrn_radiation_wavelength 0.71073
_diffrn_reflns_av_R_equivalents 0.0329
_diffrn_reflns_av_sigmaI/netI 0.0410
_diffrn_reflns_limit_h_max 6
_diffrn_reflns_limit_h_min -11
_diffrn_reflns_limit_k_max 21
_diffrn_reflns_limit_k_min -22
_diffrn_reflns_limit_l_max 13
_diffrn_reflns_limit_l_min -12
_diffrn_reflns_number 9258
_diffrn_reflns_theta_full 27.74
_diffrn_reflns_theta_max 27.74
_diffrn_reflns_theta_min 2.15
_exptl_absorpt_coefficient_mu 0.392
_exptl_absorpt_correction_T_max 0.9623
_exptl_absorpt_correction_T_min 0.3301
_exptl_absorpt_correction_type empirical
_exptl_crystal_colour Colourless
_exptl_crystal_density_diffrn 1.410
_exptl_crystal_density_meas ?
_exptl_crystal_density_method .
_exptl_crystal_description Equant
_exptl_crystal_F_000 744
_exptl_crystal_size_max 0.42
_exptl_crystal_size_mid 0.41
_exptl_crystal_size_min 0.30
_refine_diff_density_max 0.199
_refine_diff_density_min -0.352
_refine_diff_density_rms 0.047
_refine_ls_extinction_method none
_refine_ls_goodness_of_fit_ref 1.032
_refine_ls_hydrogen_treatment noref
_refine_ls_matrix_type full
_refine_ls_number_parameters 217
_refine_ls_number_reflns 3575
_refine_ls_number_restraints 0
_refine_ls_restrained_S_all 1.032
_refine_ls_R_factor_all 0.0601
_refine_ls_R_factor_gt 0.0431
_refine_ls_shift/su_max 0.000
_refine_ls_shift/su_mean 0.000
_refine_ls_structure_factor_coef Fsqd
_refine_ls_weighting_details 'calc w=1/[\s^2^(Fo^2^)+(0.0733P)^2^+0.0164P] where P=(Fo^2^+2Fc^2^)/3'
_refine_ls_weighting_scheme calc
_refine_ls_wR_factor_gt 0.1189
_refine_ls_wR_factor_ref 0.1277
_reflns_number_gt 2615
_reflns_number_total 3575
_reflns_threshold_expression >2sigma(I)
_cod_data_source_file b109336n.txt
_cod_data_source_block jl11sad
_cod_depositor_comments
;
The following automatic conversions were performed:
'_symmetry_cell_setting' value 'Monoclinic' changed to 'monoclinic'
according to '/home/saulius/struct/CIF-dictionaries/cif_core.dic'
dictionary named 'cif_core.dic' version 2.4.1 from 2010-06-29.

Automatic conversion script
Id: cif_fix_enum 1527 2010-12-29 10:47:43Z saulius 
;
_cod_original_sg_symbol_H-M P2(1)/c
_cod_database_code 7204285

loop_
_symmetry_equiv_pos_as_xyz
'x, y, z'
'-x, y+1/2, -z+1/2'
'-x, -y, -z'
'x, -y-1/2, z-1/2'

loop_
_atom_site_label
_atom_site_type_symbol
_atom_site_fract_x
_atom_site_fract_y
_atom_site_fract_z
_atom_site_U_iso_or_equiv
_atom_site_adp_type
_atom_site_occupancy
_atom_site_symmetry_multiplicity
_atom_site_calc_flag
_atom_site_refinement_flags
_atom_site_disorder_assembly
_atom_site_disorder_group
Cl1 Cl 0.11314(6) 0.08783(3) 0.57957(5) 0.05708(18) Uani 1 1 d . . .
Cl2 Cl -0.70464(6) 0.26908(4) 0.88353(7) 0.0743(2) Uani 1 1 d . . .
O1 O 0.03287(15) 0.01602(8) 0.82116(15) 0.0555(4) Uani 1 1 d . . .
O2 O -0.38811(16) 0.15135(8) 1.02112(14) 0.0562(4) Uani 1 1 d . . .
C1 C -0.0404(2) 0.08645(10) 0.7963(2) 0.0459(5) Uani 1 1 d . . .
C2 C 0.0099(2) 0.13427(11) 0.6862(2) 0.0466(5) Uani 1 1 d . . .
C3 C -0.0360(2) 0.20689(12) 0.6639(2) 0.0482(5) Uani 1 1 d . . .
C4 C -0.1283(2) 0.24717(11) 0.74872(19) 0.0451(4) Uani 1 1 d . . .
C5 C -0.1020(2) 0.32686(11) 0.7680(2) 0.0537(5) Uani 1 1 d . . .
C6 C -0.1762(2) 0.37014(11) 0.8503(2) 0.0572(6) Uani 1 1 d . . .
C7 C -0.2790(2) 0.33488(12) 0.9159(2) 0.0538(5) Uani 1 1 d . . .
C8 C -0.3130(2) 0.25699(11) 0.89498(18) 0.0455(4) Uani 1 1 d . . .
C9 C -0.4325(2) 0.22295(12) 0.9627(2) 0.0504(5) Uani 1 1 d . . .
C10 C -0.5558(2) 0.21371(11) 0.8607(2) 0.0494(5) Uani 1 1 d . . .
C11 C -0.5540(2) 0.16706(11) 0.7578(2) 0.0472(5) Uani 1 1 d . . .
C12 C -0.4361(2) 0.11512(11) 0.73496(17) 0.0422(4) Uani 1 1 d . . .
C13 C -0.4749(2) 0.04382(12) 0.67606(19) 0.0492(5) Uani 1 1 d . . .
C14 C -0.3760(2) -0.01349(11) 0.6603(2) 0.0525(5) Uani 1 1 d . . .
C15 C -0.2364(2) -0.00078(11) 0.7031(2) 0.0481(5) Uani 1 1 d . . .
C16 C -0.1943(2) 0.07079(11) 0.75655(18) 0.0421(4) Uani 1 1 d . . .
C17 C -0.29115(19) 0.13143(10) 0.76914(17) 0.0390(4) Uani 1 1 d . . .
C18 C -0.24143(19) 0.21135(10) 0.80796(18) 0.0416(4) Uani 1 1 d . . .
C19 C 0.1616(3) 0.02552(15) 0.9012(3) 0.0693(6) Uani 1 1 d . . .
C20 C -0.4909(3) 0.11698(16) 1.0931(3) 0.0723(7) Uani 1 1 d . . .
H1A H -0.0343 0.1188 0.8792 0.080 Uiso 1 1 d . . .
H3A H -0.0065 0.2364 0.5919 0.080 Uiso 1 1 d . . .
H5A H -0.0279 0.3540 0.7233 0.080 Uiso 1 1 d . . .
H6A H -0.1546 0.4205 0.8671 0.080 Uiso 1 1 d . . .
H7A H -0.3286 0.3627 0.9886 0.080 Uiso 1 1 d . . .
H9A H -0.4586 0.2589 1.0363 0.080 Uiso 1 1 d . . .
H11A H -0.6407 0.1654 0.6938 0.080 Uiso 1 1 d . . .
H13A H -0.5833 0.0359 0.6494 0.080 Uiso 1 1 d . . .
H14A H -0.4055 -0.0649 0.6222 0.080 Uiso 1 1 d . . .
H15A H -0.1692 -0.0403 0.7010 0.080 Uiso 1 1 d . . .
H19A H 0.1939 -0.0236 0.9110 0.080 Uiso 1 1 d . . .
H19B H 0.1424 0.0523 0.9707 0.080 Uiso 1 1 d . . .
H19C H 0.2262 0.0622 0.8545 0.080 Uiso 1 1 d . . .
H20A H -0.5256 0.1545 1.1585 0.080 Uiso 1 1 d . . .
H20B H -0.4451 0.0809 1.1459 0.080 Uiso 1 1 d . . .
H20C H -0.5837 0.1187 1.0517 0.080 Uiso 1 1 d . . .

loop_
_atom_site_aniso_label
_atom_site_aniso_U_11
_atom_site_aniso_U_22
_atom_site_aniso_U_33
_atom_site_aniso_U_23
_atom_site_aniso_U_13
_atom_site_aniso_U_12
Cl1 0.0482(3) 0.0610(3) 0.0640(3) -0.0028(2) 0.0159(2) 0.0027(2)
Cl2 0.0527(4) 0.0700(4) 0.1014(5) -0.0100(3) 0.0130(3) 0.0154(3)
O1 0.0477(8) 0.0505(8) 0.0678(10) 0.0043(7) 0.0022(7) 0.0080(6)
O2 0.0582(9) 0.0593(9) 0.0521(8) 0.0090(7) 0.0106(7) 0.0045(7)
C1 0.0436(11) 0.0418(10) 0.0520(11) 0.0041(8) 0.0035(8) 0.0041(8)
C2 0.0355(10) 0.0504(11) 0.0543(12) -0.0053(9) 0.0070(8) -0.0036(8)
C3 0.0423(11) 0.0465(11) 0.0562(12) 0.0023(9) 0.0064(9) -0.0083(8)
C4 0.0429(11) 0.0404(10) 0.0516(11) 0.0015(8) 0.0014(8) -0.0026(8)
C5 0.0514(12) 0.0426(11) 0.0665(13) -0.0006(10) 0.0017(10) -0.0084(9)
C6 0.0610(14) 0.0399(11) 0.0692(15) -0.0053(10) -0.0036(11) -0.0066(9)
C7 0.0562(13) 0.0483(11) 0.0557(12) -0.0088(9) -0.0012(10) 0.0043(9)
C8 0.0439(11) 0.0446(10) 0.0472(11) -0.0040(9) 0.0005(8) 0.0011(8)
C9 0.0507(12) 0.0515(12) 0.0499(11) -0.0046(9) 0.0096(9) 0.0012(9)
C10 0.0421(11) 0.0462(10) 0.0610(13) 0.0045(9) 0.0113(9) 0.0025(8)
C11 0.0390(10) 0.0476(11) 0.0551(12) 0.0054(9) 0.0042(8) -0.0026(8)
C12 0.0439(11) 0.0409(10) 0.0425(10) 0.0026(8) 0.0070(8) -0.0046(8)
C13 0.0480(11) 0.0490(11) 0.0512(11) -0.0026(9) 0.0072(8) -0.0094(9)
C14 0.0591(13) 0.0430(10) 0.0566(12) -0.0075(9) 0.0113(10) -0.0096(9)
C15 0.0536(12) 0.0404(10) 0.0514(11) -0.0003(8) 0.0106(9) 0.0019(9)
C16 0.0431(10) 0.0407(10) 0.0433(10) 0.0024(8) 0.0087(8) -0.0012(8)
C17 0.0397(10) 0.0376(9) 0.0403(9) -0.0002(7) 0.0063(7) -0.0020(7)
C18 0.0390(10) 0.0393(9) 0.0461(10) 0.0011(8) 0.0011(8) -0.0005(7)
C19 0.0558(14) 0.0744(15) 0.0764(16) 0.0098(13) -0.0016(12) 0.0107(12)
C20 0.0687(16) 0.0809(17) 0.0695(16) 0.0173(13) 0.0185(12) -0.0016(13)

loop_
_atom_type_symbol
_atom_type_description
_atom_type_scat_dispersion_real
_atom_type_scat_dispersion_imag
_atom_type_scat_source
C C 0.0033 0.0016 'International Tables Vol C Tables 4.2.6.8 and 6.1.1.4'
H H 0.0000 0.0000 'International Tables Vol C Tables 4.2.6.8 and 6.1.1.4'
O O 0.0106 0.0060 'International Tables Vol C Tables 4.2.6.8 and 6.1.1.4'
Cl Cl 0.1484 0.1585 'International Tables Vol C Tables 4.2.6.8 and 6.1.1.4'

loop_
_geom_angle_atom_site_label_1
_geom_angle_atom_site_label_2
_geom_angle_atom_site_label_3
_geom_angle
_geom_angle_site_symmetry_1
_geom_angle_site_symmetry_3
_geom_angle_publ_flag
C1 O1 C19 113.17(16) . . ?
C20 O2 C9 113.25(17) . . ?
O1 C1 C16 110.42(15) . . ?
O1 C1 C2 114.77(16) . . ?
C16 C1 C2 104.78(15) . . ?
C3 C2 C1 121.11(17) . . ?
C3 C2 Cl1 120.93(16) . . ?
C1 C2 Cl1 117.58(14) . . ?
C2 C3 C4 122.67(18) . . ?
C5 C4 C18 119.53(18) . . ?
C5 C4 C3 115.83(18) . . ?
C18 C4 C3 124.62(17) . . ?
C6 C5 C4 121.4(2) . . ?
C5 C6 C7 119.59(18) . . ?
C6 C7 C8 120.77(19) . . ?
C7 C8 C18 121.02(19) . . ?
C7 C8 C9 118.45(18) . . ?
C18 C8 C9 120.47(16) . . ?
O2 C9 C8 109.09(16) . . ?
O2 C9 C10 112.89(16) . . ?
C8 C9 C10 106.59(17) . . ?
C11 C10 C9 123.78(18) . . ?
C11 C10 Cl2 120.32(17) . . ?
C9 C10 Cl2 115.90(15) . . ?
C10 C11 C12 123.87(18) . . ?
C13 C12 C17 119.50(17) . . ?
C13 C12 C11 115.18(17) . . ?
C17 C12 C11 125.30(16) . . ?
C14 C13 C12 121.24(18) . . ?
C15 C14 C13 119.66(18) . . ?
C14 C15 C16 120.14(18) . . ?
C15 C16 C17 121.63(17) . . ?
C15 C16 C1 120.22(17) . . ?
C17 C16 C1 118.07(16) . . ?
C16 C17 C12 117.41(16) . . ?
C16 C17 C18 120.79(16) . . ?
C12 C17 C18 121.66(16) . . ?
C8 C18 C4 117.33(17) . . ?
C8 C18 C17 121.47(16) . . ?
C4 C18 C17 120.92(17) . . ?

loop_
_geom_bond_atom_site_label_1
_geom_bond_atom_site_label_2
_geom_bond_distance
_geom_bond_site_symmetry_2
_geom_bond_publ_flag
Cl1 C2 1.738(2) . ?
Cl2 C10 1.742(2) . ?
O1 C1 1.411(2) . ?
O1 C19 1.427(3) . ?
O2 C20 1.412(3) . ?
O2 C9 1.421(2) . ?
C1 C16 1.510(3) . ?
C1 C2 1.519(3) . ?
C2 C3 1.337(3) . ?
C3 C4 1.472(3) . ?
C4 C5 1.405(3) . ?
C4 C18 1.426(3) . ?
C5 C6 1.375(3) . ?
C6 C7 1.381(3) . ?
C7 C8 1.391(3) . ?
C8 C18 1.416(3) . ?
C8 C9 1.508(3) . ?
C9 C10 1.517(3) . ?
C10 C11 1.337(3) . ?
C11 C12 1.471(3) . ?
C12 C13 1.405(3) . ?
C12 C17 1.422(3) . ?
C13 C14 1.383(3) . ?
C14 C15 1.381(3) . ?
C15 C16 1.395(3) . ?
C16 C17 1.407(3) . ?
C17 C18 1.498(2) . ?

loop_
_cod_related_entry_id
_cod_related_entry_database
_cod_related_entry_code
1 ChemSpider 9178063
